data_2010480
loop_
_publ_author_name
'Adam, David'
'McCabe, Peter H.'
'Sim, George A.'
'Bouchemma, Ahcene'

_publ_section_title
;
Conformational Study of 1,3,5-Tris(o-methoxyphenyl)-1,3,5-triazacyclohexane
and 1,3,5-Tris(p-methoxyphenyl)-1,3,5-triazacyclohexane
;
_journal_name_full 'Acta Crystallographica Section C'
_journal_page_first 246
_journal_page_last 249
_journal_volume 51
_journal_year 1995
_chemical_formula_sum 'C24 H27 N3 O3'
_chemical_formula_weight 405.53
_space_group_IT_number 29
_space_group_name_Hall 'P 2c -2ac'
_space_group_name_H-M_alt 'P c a 21'
_symmetry_cell_setting orthorhombic
_symmetry_space_group_name_Hall 'P 2c -2ac'
_symmetry_space_group_name_H-M 'P c a 21'
_cell_angle_alpha 90
_cell_angle_beta 90
_cell_angle_gamma 90
_cell_formula_units_Z 4
_cell_length_a 15.518(2)
_cell_length_b 16.427(2)
_cell_length_c 8.4600(10)
_cell_measurement_temperature 293
_cell_volume 2157(2)
_exptl_crystal_density_diffrn 1.25
_refine_ls_R_factor_obs 0.027
_refine_ls_wR_factor_obs 0.036
_cod_depositor_comments
;
 Changing the _atom_site_occupancy data item value from '.' to '1'
 for all fully occupied atom sites.

 Antanas Vaitkus,
 2017-02-10
;
_cod_database_code 2010480

loop_
_symmetry_equiv_pos_as_xyz
+x,+y,+z
-x,-y,1/2+z
1/2+x,-y,z
1/2-x,y,1/2+z

loop_
_atom_site_aniso_label
_atom_site_aniso_U_11
_atom_site_aniso_U_22
_atom_site_aniso_U_33
_atom_site_aniso_U_12
_atom_site_aniso_U_13
_atom_site_aniso_U_23
N(1) 0.0425(6) 0.0579(7) 0.0568(8) -0.0025(5) 0.0033(6) 0.0100(7)
N(3) 0.0464(7) 0.0584(7) 0.0477(7) 0.0106(5) 0.0021(6) 0.0087(6)
N(5) 0.0468(7) 0.0657(8) 0.0546(9) 0.0012(6) -0.0100(6) 0.0066(7)
C(2) 0.0447(8) 0.0658(10) 0.0580(10) 0.0056(7) 0.0120(8) 0.0118(8)
C(4) 0.0495(9) 0.0693(10) 0.0591(11) 0.0125(7) -0.0070(8) 0.0067(9)
C(6) 0.0408(7) 0.0695(10) 0.0688(11) -0.0099(7) -0.0084(8) 0.0089(10)
C(7) 0.0455(7) 0.0468(7) 0.0467(7) -0.0024(6) 0.0052(7) 0.0097(6)
C(8) 0.0503(8) 0.0509(8) 0.0506(9) 0.0049(6) 0.0007(7) -0.0052(7)
C(9) 0.0505(8) 0.0613(9) 0.0491(8) 0.0042(7) -0.0032(8) -0.0059(7)
C(10) 0.0541(8) 0.0560(8) 0.0461(8) 0.0107(7) 0.0034(7) 0.0028(7)
C(11) 0.0680(10) 0.0480(10) 0.0510(10) 0.0040(10) 0.0030(10) -0.0030(10)
C(12) 0.0585(9) 0.0496(8) 0.0537(9) -0.0071(7) -0.0025(8) 0.0016(7)
C(13) 0.0375(7) 0.0613(8) 0.0539(9) 0.0066(6) 0.0040(6) 0.0107(8)
C(14) 0.0471(8) 0.0633(9) 0.0654(11) 0.0096(7) -0.0082(8) 0.0087(9)
C(15) 0.0540(8) 0.0564(9) 0.0774(13) 0.0100(7) -0.0070(9) 0.0081(9)
C(16) 0.0483(8) 0.0588(9) 0.0667(10) -0.0025(7) 0.0039(8) 0.0045(9)
C(17) 0.0559(9) 0.0715(10) 0.0551(10) 0.0054(8) -0.0044(8) 0.0081(9)
C(18) 0.0544(9) 0.0655(10) 0.0572(10) 0.0154(8) -0.0028(8) 0.0098(8)
C(19) 0.0517(8) 0.0542(8) 0.0438(8) -0.0005(7) -0.0113(7) 0.0067(7)
C(20) 0.0625(9) 0.0544(8) 0.0492(8) -0.0041(7) -0.0040(8) -0.0032(7)
C(21) 0.0660(10) 0.0590(10) 0.0560(10) -0.0140(10) -0.0030(10) -0.0020(10)
C(22) 0.0680(10) 0.0610(10) 0.0480(10) -0.0080(10) 0.0070(10) 0.0040(10)
C(23) 0.0770(10) 0.0580(10) 0.0500(10) -0.0070(10) 0.0000(10) -0.0030(10)
C(24) 0.0670(10) 0.0540(10) 0.0510(10) -0.0100(10) -0.0090(10) 0.0010(10)
C(25) 0.0580(10) 0.0940(10) 0.088(2) 0.0230(10) -0.0080(10) -0.0150(10)
C(26) 0.078(2) 0.105(2) 0.095(2) -0.0020(10) -0.016(2) -0.029(2)
C(27) 0.088(2) 0.125(3) 0.090(2) -0.035(2) 0.029(2) -0.013(2)
O(1) 0.0658(8) 0.0790(8) 0.0666(8) 0.0280(7) -0.0050(7) -0.0133(8)
O(2) 0.0760(9) 0.0684(8) 0.0865(11) 0.0054(7) -0.0084(8) -0.0128(8)
O(3) 0.0880(10) 0.0890(10) 0.0790(10) -0.0240(10) 0.0300(10) -0.0150(10)

loop_
_atom_site_label
_atom_site_fract_x
_atom_site_fract_y
_atom_site_fract_z
_atom_site_U_iso_or_equiv
_atom_site_refinement_flags
_atom_site_occupancy
N(1) 0.37834(8) 0.14412(8) 0.1829(6) 0.052 . 1.0
N(3) 0.37743(9) 0.29049(9) 0.2209(3) 0.051 . 1.0
N(5) 0.35247(9) 0.23412(10) -0.0393(3) 0.056 . 1.0
C(2) 0.35725(11) 0.20975(11) 0.2897(3) 0.056 . 1.0
C(4) 0.33129(12) 0.29913(12) 0.0700(3) 0.059 . 1.0
C(6) 0.33300(11) 0.15532(12) 0.0331(3) 0.060 . 1.0
C(7) 0.46494(10) 0.11632(9) 0.1765(3) 0.046 . 1.0
C(8) 0.53060(10) 0.15129(10) 0.2630(3) 0.051 . 1.0
C(9) 0.61279(11) 0.11674(11) 0.2690(3) 0.054 . 1.0
C(10) 0.63054(11) 0.04740(10) 0.1831(3) 0.052 . 1.0
C(11) 0.56629(12) 0.01400(10) 0.0889(3) 0.055 . 1.0
C(12) 0.48465(11) 0.04713(9) 0.0873(3) 0.054 . 1.0
C(13) 0.36895(10) 0.35614(11) 0.3283(3) 0.051 . 1.0
C(14) 0.31741(11) 0.42410(11) 0.2997(3) 0.059 . 1.0
C(15) 0.31560(12) 0.48872(11) 0.4039(3) 0.063 . 1.0
C(16) 0.36425(10) 0.48801(11) 0.5401(3) 0.058 . 1.0
C(17) 0.41455(11) 0.42071(12) 0.5718(3) 0.061 . 1.0
C(18) 0.41683(11) 0.35632(11) 0.4678(3) 0.059 . 1.0
C(19) 0.43304(11) 0.23880(10) -0.1187(3) 0.050 . 1.0
C(20) 0.49467(12) 0.29799(10) -0.0889(3) 0.055 . 1.0
C(21) 0.57075(12) 0.30122(11) -0.1744(3) 0.060 . 1.0
C(22) 0.58791(13) 0.24402(11) -0.2888(3) 0.059 . 1.0
C(23) 0.52757(14) 0.18338(11) -0.3173(3) 0.062 . 1.0
C(24) 0.45133(12) 0.18177(10) -0.2362(3) 0.057 . 1.0
C(28) 0.77506(14) 0.04029(19) 0.2752(4) 0.080 . 1.0
C(29) 0.4121(2) 0.5599(2) 0.7682(5) 0.093 . 1.0
C(30) 0.7259(2) 0.2984(3) -0.3510(5) 0.101 . 1.0
O(25) 0.70746(9) 0.00669(9) 0.1832(3) 0.070 . 1.0
O(26) 0.35723(10) 0.55512(9) 0.6352(3) 0.077 . 1.0
O(27) 0.66127(12) 0.24058(10) -0.3810(3) 0.085 . 1.0
H(2A) .3906(15) .1985(12) .390(3) .064(6) . 1
H(2B) .2900(13) .2087(11) .305(3) .062(6) . 1
H(4A) .3464(12) .3540(13) .023(3) .059(5) . 1
H(4B) .2688(15) .2950(11) .091(3) .070(6) . 1
H(6A) .2713(14) .1535(11) .057(3) .075(7) . 1
H(6B) .3463(13) .1093(13) -.045(3) .062(6) . 1
H(8) .5205(15) .2008(13) .312(3) .068(6) . 1
H(9) .6542(13) .1427(12) .332(3) .063(6) . 1
H(11) .5816(12) -.0342(12) .032(3) .058(5) . 1
H(12) .4379(12) .0217(11) .023(3) .059(5) . 1
H(14) .2846(13) .4257(12) .206(3) .072(6) . 1
H(15) .2781(13) .5368(11) .384(3) .068(6) . 1
H(17) .4506(18) .4201(16) .665(4) .099(9) . 1
H(18) .4525(15) .3078(14) .494(3) .067(6) . 1
H(20) .4861(13) .3360(13) -.013(3) .064(6) . 1
H(21) .6123(15) .3406(13) -.149(3) .074(7) . 1
H(23) .5449(14) .1375(14) -.397(4) .074(6) . 1
H(24) .4099(14) .1373(14) -.257(3) .068(6) . 1
H(28A) .823(2) .002(2) .271(4) .102(9) . 1
H(28B) .754(2) .0440(10) .388(5) .102(9) . 1
H(28C) .7864(17) .0911(17) .244(5) .100(10) . 1
H(29A) .392(2) .511(2) .843(6) .130(10) . 1
H(29B) .470(2) .5530(10) .746(4) .092(8) . 1
H(29C) .4092(19) .6131(19) .825(5) .110(10) . 1
H(30A) .773(3) .283(2) -.420(6) .140(10) . 1
H(30B) .748(2) .290(2) -.250(5) .090(10) . 1
H(30C) .705(2) .348(2) -.371(6) .14(2) . 1

loop_
_geom_bond_atom_site_label_1
_geom_bond_atom_site_label_2
_geom_bond_site_symmetry_1
_geom_bond_site_symmetry_2
_geom_bond_distance
_geom_bond_publ_flag
N(1) C(2) . . 1.444(4) yes
N(1) C(6) . . 1.462(5) yes
N(1) C(7) . . 1.420(2) yes
N(3) C(2) . . 1.482(3) yes
N(3) C(4) . . 1.471(4) yes
N(3) C(13) . . 1.416(3) yes
N(5) C(4) . . 1.450(3) yes
N(5) C(6) . . 1.463(3) yes
N(5) C(19) . . 1.421(3) yes
C(7) C(8) . . 1.380(3) yes
C(7) C(12) . . 1.398(3) yes
C(8) C(9) . . 1.397(3) yes
C(9) C(10) . . 1.379(3) yes
C(10) C(11) . . 1.389(3) yes
C(10) O(25) . . 1.368(3) yes
C(11) C(12) . . 1.379(3) yes
C(13) C(14) . . 1.394(3) yes
C(13) C(18) . . 1.395(4) yes
C(14) C(15) . . 1.380(4) yes
C(15) C(16) . . 1.378(4) yes
C(16) C(17) . . 1.380(3) yes
C(16) O(26) . . 1.369(3) yes
C(17) C(18) . . 1.376(4) yes
C(19) C(20) . . 1.387(3) yes
C(19) C(24) . . 1.395(3) yes
C(20) C(21) . . 1.386(3) yes
C(21) C(22) . . 1.375(4) yes
C(22) C(23) . . 1.388(3) yes
C(22) O(27) . . 1.381(4) yes
C(23) C(24) . . 1.368(4) yes
C(28) O(25) . . 1.418(4) yes
C(29) O(26) . . 1.413(5) yes
C(30) O(27) . . 1.405(5) yes

loop_
_cod_related_entry_id
_cod_related_entry_database
_cod_related_entry_code
1 ChemSpider 9233737
